data_2312709
loop_
_publ_author_name
'Kanthapazham, Rajakumar'
'Osipov, Artyom A.'
'Zherebtsov, Dmitry A.'
'Efremov, Andrey N.'
'Nayfert, Sergey A.'
'Adonin, Sergey A.'
'Spiridonova, Dar'ya V.'
'Atapin, Sergey V.'

_publ_section_title
;
 Structures of hexamethyl-[1,1'-biphenyl]-4,4'-diammonium salts.
;
_journal_coeditor_code AW5097
_journal_issue 6
_journal_name_full 'Acta crystallographica Section B, Structural science, crystal engineering and materials'
_journal_page_first 751
_journal_page_last 759
_journal_paper_doi 10.1107/S2052520624009818
_journal_volume 80
_journal_year 2024
_chemical_formula_moiety 'I, C17 H23 N2'
_chemical_formula_sum 'C17 H23 I N2'
_chemical_formula_weight 382.27
_space_group_crystal_system monoclinic
_space_group_IT_number 4
_space_group_name_Hall 'P 2yb'
_space_group_name_H-M_alt 'P 1 21 1'
_atom_sites_solution_hydrogens geom
_audit_creation_date 2024-03-15
_audit_creation_method
;
Olex2 1.5
(compiled 2024.02.16 svn.r378c4104 for OlexSys, GUI svn.r6928)
;
_cell_angle_alpha 90
_cell_angle_beta 97.412(2)
_cell_angle_gamma 90
_cell_formula_units_Z 2
_cell_length_a 5.76000(10)
_cell_length_b 7.90630(10)
_cell_length_c 17.6186(3)
_cell_measurement_reflns_used 3398
_cell_measurement_temperature 99.8(6)
_cell_measurement_theta_max 71.7390
_cell_measurement_theta_min 2.5300
_cell_volume 795.65(2)
_computing_cell_refinement 'CrysAlisPro 1.171.41.115a (Rigaku OD, 2021)'
_computing_data_collection 'CrysAlisPro 1.171.41.115a (Rigaku OD, 2021)'
_computing_data_reduction 'CrysAlisPro 1.171.41.115a (Rigaku OD, 2021)'
_computing_molecular_graphics 'Olex2 1.5 (Dolomanov et al., 2009)'
_computing_publication_material 'Olex2 1.5 (Dolomanov et al., 2009)'
_computing_structure_refinement 'SHELXL 2019/3 (Sheldrick, 2015)'
_computing_structure_solution 'SHELXT 2018/2 (Sheldrick, 2018)'
_diffrn_ambient_environment N~2~
_diffrn_ambient_temperature 99.8(6)
_diffrn_detector 'Hybrid Pixel Array Detector'
_diffrn_detector_area_resol_mean 10.0000
_diffrn_detector_type HyPix3000
_diffrn_measured_fraction_theta_full 0.999
_diffrn_measured_fraction_theta_max 0.999
_diffrn_measurement_details
;
List of Runs (angles in degrees, time in seconds):

  # Type    Start    End  Width  t~exp~   \w     \q     \k     \f   Frames
--------------------------------------------------------------------------
  1  \w   -100.00 -73.00   0.50    0.25    --  -41.10 -38.00 -60.00   54
  2  \w      0.00  52.00   0.50    0.25    --   41.10 -38.00 -60.00  104
  3  \w     52.00  87.00   0.50    0.25    --   41.10  38.00  94.00   70
  4  \w    125.00 157.00   0.50    1.00    --  100.00  38.00  94.00   64
  5  \w     49.00 112.00   0.50    1.00    --  100.00 -38.00 -60.00  126
  6  \w     87.00 112.00   0.50    1.00    --  100.00  38.00  94.00   50
  7  \w    -16.00  13.00   0.50    0.25    --  -41.10  65.00-180.00   58
  8  \w    -56.00 -25.00   0.50    0.25    --  -41.10 -54.00 150.00   62
  9  \w   -104.00 -64.00   0.50    0.25    --  -41.10 -54.00 150.00   80
 10  \w    -16.00  13.00   0.50    0.25    --  -41.10  38.00  94.00   58
 11  \w    -51.00 -26.00   0.50    0.25    --  -41.10  65.00-180.00   50
 12  \w     17.00  72.00   0.50    0.25    --   41.10-138.00  90.00  110
 13  \w     -7.00  50.00   0.50    0.25    --   41.10 -43.00-180.00  114
 14  \w     80.00 106.00   0.50    0.25    --   41.10  32.00 -30.00   52
 15  \w     39.00  69.00   0.50    0.25    --   41.10  32.00 -30.00   60
 16  \w     62.00  97.00   0.50    0.25    --   41.10  32.00 -90.00   70
 17  \w     59.00  85.00   0.50    1.00    --  100.00-133.00 -60.00   52
 18  \w     45.00  97.00   0.50    1.00    --  100.00 -25.00-120.00  104
 19  \w    106.00 131.00   0.50    1.00    --  100.00  68.00-180.00   50
 20  \w     40.00 101.00   0.50    1.00    --  100.00 -93.00  90.00  122
 21  \w     98.00 152.00   0.50    1.00    --  100.00  33.00  30.00  108
 22  \w     36.00 107.00   0.50    1.00    --  100.00 -33.00-180.00  142
 23  \w    104.00 134.00   0.50    1.00    --  100.00 133.00 -30.00   60
 24  \w     62.00 108.00   0.50    1.00    --  100.00-111.00-120.00   92
 25  \w     40.00  84.00   0.50    1.00    --  100.00-111.00 -30.00   88
 26  \w    113.00 149.00   0.50    1.00    --  100.00  33.00 -90.00   72
 27  \w    124.00 150.00   0.50    1.00    --  100.00  33.00-180.00   52
 28  \w    104.00 136.00   0.50    1.00    --  100.00  33.00  60.00   64
 29  \w     86.00 148.00   0.50    1.00    --  100.00  17.00   0.00  124
 30  \w     41.00 108.00   0.50    1.00    --  100.00-111.00 -60.00  134
;
_diffrn_measurement_device 'four-circle diffractometer'
_diffrn_measurement_device_type 'SuperNova, Single source at offset/far, HyPix3000'
_diffrn_measurement_method '\w scans'
_diffrn_orient_matrix_type 'CrysAlisPro convention (1999,Acta A55,543-557)'
_diffrn_orient_matrix_UB_11 -0.0524861000
_diffrn_orient_matrix_UB_12 0.0910533000
_diffrn_orient_matrix_UB_13 -0.0775579000
_diffrn_orient_matrix_UB_21 0.2641942000
_diffrn_orient_matrix_UB_22 0.0276065000
_diffrn_orient_matrix_UB_23 -0.0014970000
_diffrn_orient_matrix_UB_31 0.0147648000
_diffrn_orient_matrix_UB_32 -0.1698943000
_diffrn_orient_matrix_UB_33 -0.0419968000
_diffrn_radiation_monochromator mirror
_diffrn_radiation_probe x-ray
_diffrn_radiation_type 'Cu K\a'
_diffrn_radiation_wavelength 1.54184
_diffrn_reflns_av_R_equivalents 0.0298
_diffrn_reflns_av_unetI/netI 0.0441
_diffrn_reflns_Laue_measured_fraction_full 0.999
_diffrn_reflns_Laue_measured_fraction_max 0.999
_diffrn_reflns_limit_h_max 7
_diffrn_reflns_limit_h_min -7
_diffrn_reflns_limit_k_max 7
_diffrn_reflns_limit_k_min -9
_diffrn_reflns_limit_l_max 21
_diffrn_reflns_limit_l_min -21
_diffrn_reflns_number 3876
_diffrn_reflns_point_group_measured_fraction_full 0.741
_diffrn_reflns_point_group_measured_fraction_max 0.735
_diffrn_reflns_theta_full 67.684
_diffrn_reflns_theta_max 69.987
_diffrn_reflns_theta_min 2.529
_diffrn_source 'micro-focus sealed X-ray tube'
_diffrn_source_type 'SuperNova (Cu) X-ray Source'
_exptl_absorpt_coefficient_mu 15.733
_exptl_absorpt_correction_T_max 1.00000
_exptl_absorpt_correction_T_min 0.73254
_exptl_absorpt_correction_type multi-scan
_exptl_absorpt_process_details
;
CrysAlisPro 1.171.41.115a (Rigaku Oxford Diffraction, 2021)
Empirical absorption correction using spherical harmonics,
implemented in SCALE3 ABSPACK scaling algorithm.
;
_exptl_crystal_colour colourless
_exptl_crystal_colour_primary colourless
_exptl_crystal_density_diffrn 1.596
_exptl_crystal_description prism
_exptl_crystal_F_000 384
_exptl_crystal_size_max 0.12
_exptl_crystal_size_mid 0.05
_exptl_crystal_size_min 0.03
_refine_diff_density_max 0.915
_refine_diff_density_min -1.318
_refine_diff_density_rms 0.112
_refine_ls_abs_structure_details
;
 Classical Flack method preferred over Parsons because s.u. lower.
;
_refine_ls_abs_structure_Flack -0.018(12)
_refine_ls_extinction_method none
_refine_ls_goodness_of_fit_ref 1.040
_refine_ls_hydrogen_treatment constr
_refine_ls_matrix_type full
_refine_ls_number_parameters 186
_refine_ls_number_reflns 2199
_refine_ls_number_restraints 1
_refine_ls_restrained_S_all 1.040
_refine_ls_R_factor_all 0.0293
_refine_ls_R_factor_gt 0.0285
_refine_ls_shift/su_max 0.000
_refine_ls_shift/su_mean 0.000
_refine_ls_structure_factor_coef Fsqd
_refine_ls_weighting_details 'w=1/[\s^2^(Fo^2^)+(0.0445P)^2^] where P=(Fo^2^+2Fc^2^)/3'
_refine_ls_weighting_scheme calc
_refine_ls_wR_factor_gt 0.0702
_refine_ls_wR_factor_ref 0.0707
_reflns_Friedel_coverage 0.365
_reflns_Friedel_fraction_full 0.440
_reflns_Friedel_fraction_max 0.426
_reflns_number_gt 2120
_reflns_number_total 2199
_reflns_threshold_expression 'I > 2\s(I)'
_cod_data_source_file aw5097sup1.cif
_cod_data_source_block hmbi-sni4
_cod_depositor_comments 'Adding full bibliography for 2312709--2312717.cif.'
_cod_database_code 2312709
_cod_database_fobs_code 2312709
_shelx_shelxl_version_number 2019/3
_chemical_oxdiff_formula 'C18 H26 N2 Sn I4'
_shelx_space_group_comment
;
The symmetry employed for this shelxl refinement is uniquely defined
by the following loop, which should always be used as a source of
symmetry information in preference to the above space-group names.
They are only intended as comments.
;
_shelx_estimated_absorpt_t_max 0.650
_shelx_estimated_absorpt_t_min 0.254
_olex2_refinement_description
;
1. Fixed Uiso
 At 1.2 times of:
  All C(H) groups
 At 1.5 times of:
  All C(H,H,H) groups
2.a Aromatic/amide H refined with riding coordinates:
 C3(H3), C7(H7), C16(H16), C2(H2), C6(H6), C12(H12), C13(H13), C15(H15)
2.b Idealised Me refined as rotating group:
 C19(H19A,H19B,H19C), C8(H8A,H8B,H8C), C18(H18A,H18B,H18C), C9(H9A,H9B,H9C),
 C17(H17A,H17B,H17C)
;
_olex2_submission_special_instructions 'No special instructions were received'
_oxdiff_exptl_absorpt_empirical_details
;
Empirical correction (ABSPACK) includes:
- Absorption correction using spherical harmonics
- Frame scaling
;
_oxdiff_exptl_absorpt_empirical_full_max 4.208
_oxdiff_exptl_absorpt_empirical_full_min 0.481

loop_
_space_group_symop_operation_xyz
'x, y, z'
'-x, y+1/2, -z'

loop_
_atom_site_label
_atom_site_type_symbol
_atom_site_fract_x
_atom_site_fract_y
_atom_site_fract_z
_atom_site_U_iso_or_equiv
_atom_site_adp_type
_atom_site_occupancy
_atom_site_site_symmetry_order
_atom_site_calc_flag
_atom_site_refinement_flags_posn
_atom_site_refinement_flags_adp
_atom_site_refinement_flags_occupancy
_atom_site_disorder_assembly
_atom_site_disorder_group
I1 I -0.15948(5) 0.79494(12) 0.89733(2) 0.01529(12) Uani 1 1 d . . . . .
C19 C 0.2827(17) 0.4598(11) 0.8973(4) 0.0154(16) Uani 1 1 d . . . . .
H19A H 0.245298 0.450714 0.949838 0.023 Uiso 1 1 calc R U . . .
H19B H 0.137523 0.458498 0.861522 0.023 Uiso 1 1 calc R U . . .
H19C H 0.366744 0.565782 0.891446 0.023 Uiso 1 1 calc R U . . .
N2 N 0.4333(8) 0.3134(9) 0.8805(2) 0.0109(13) Uani 1 1 d . . . . .
C3 C 0.5643(11) 0.4031(8) 0.5131(3) 0.0146(12) Uani 1 1 d . . . . .
H3 H 0.427971 0.462971 0.522564 0.018 Uiso 1 1 calc R U . . .
N1 N 0.8995(9) 0.3210(7) 0.3509(3) 0.0174(16) Uani 1 1 d . . . . .
C7 C 0.9626(10) 0.2312(8) 0.4842(3) 0.0169(12) Uani 1 1 d . . . . .
H7 H 1.098264 0.170170 0.474987 0.020 Uiso 1 1 calc R U . . .
C16 C 0.6614(11) 0.1999(8) 0.7813(3) 0.0158(12) Uani 1 1 d . . . . .
H16 H 0.727320 0.118844 0.817699 0.019 Uiso 1 1 calc R U . . .
C14 C 0.6289(9) 0.3193(8) 0.6524(3) 0.0115(16) Uani 1 1 d . . . . .
C2 C 0.6282(11) 0.4040(8) 0.4400(3) 0.0158(12) Uani 1 1 d . . . . .
H2 H 0.533945 0.462919 0.400329 0.019 Uiso 1 1 calc R U . . .
C8 C 0.7462(12) 0.3946(8) 0.2875(3) 0.0188(13) Uani 1 1 d . . . . .
H8A H 0.594833 0.336237 0.281956 0.028 Uiso 1 1 calc R U . . .
H8B H 0.817528 0.382316 0.240255 0.028 Uiso 1 1 calc R U . . .
H8C H 0.722761 0.514848 0.297654 0.028 Uiso 1 1 calc R U . . .
C4 C 0.6944(10) 0.3168(9) 0.5733(3) 0.0142(16) Uani 1 1 d . . . . .
C18 C 0.6466(10) 0.3122(11) 0.9404(3) 0.0176(15) Uani 1 1 d . . . . .
H18A H 0.739277 0.414617 0.935275 0.026 Uiso 1 1 calc R U . . .
H18B H 0.742007 0.212272 0.933228 0.026 Uiso 1 1 calc R U . . .
H18C H 0.596851 0.309072 0.991518 0.026 Uiso 1 1 calc R U . . .
C6 C 0.8966(11) 0.2330(8) 0.5569(3) 0.0170(12) Uani 1 1 d . . . . .
H6 H 0.991190 0.175690 0.597013 0.020 Uiso 1 1 calc R U . . .
C1 C 0.8312(10) 0.3189(8) 0.4235(3) 0.0134(17) Uani 1 1 d . . . . .
C11 C 0.5036(10) 0.3199(7) 0.8015(3) 0.0135(17) Uani 1 1 d . . . . .
C9 C 1.0828(11) 0.2070(9) 0.3338(3) 0.0196(13) Uani 1 1 d . . . . .
H9A H 1.039804 0.090525 0.344901 0.029 Uiso 1 1 calc R U . . .
H9B H 1.229875 0.236640 0.365331 0.029 Uiso 1 1 calc R U . . .
H9C H 1.102627 0.216770 0.279534 0.029 Uiso 1 1 calc R U . . .
C12 C 0.4092(11) 0.4391(8) 0.7485(3) 0.0174(13) Uani 1 1 d . . . . .
H12 H 0.303365 0.522223 0.762408 0.021 Uiso 1 1 calc R U . . .
C13 C 0.4714(11) 0.4354(8) 0.6746(3) 0.0182(13) Uani 1 1 d . . . . .
H13 H 0.403170 0.515647 0.638274 0.022 Uiso 1 1 calc R U . . .
C15 C 0.7219(10) 0.1997(8) 0.7070(3) 0.0138(12) Uani 1 1 d . . . . .
H15 H 0.828268 0.116878 0.693117 0.017 Uiso 1 1 calc R U . . .
C17 C 0.2974(17) 0.1539(12) 0.8885(5) 0.0179(19) Uani 1 1 d . . . . .
H17A H 0.242125 0.151812 0.938837 0.027 Uiso 1 1 calc R U . . .
H17B H 0.398390 0.055863 0.883539 0.027 Uiso 1 1 calc R U . . .
H17C H 0.162798 0.149897 0.848380 0.027 Uiso 1 1 calc R U . . .

loop_
_atom_site_aniso_label
_atom_site_aniso_U_11
_atom_site_aniso_U_22
_atom_site_aniso_U_33
_atom_site_aniso_U_23
_atom_site_aniso_U_13
_atom_site_aniso_U_12
I1 0.01880(19) 0.01189(18) 0.01571(17) 0.0015(2) 0.00421(11) 0.0016(2)
C19 0.020(3) 0.011(4) 0.015(3) -0.001(2) 0.002(2) 0.004(3)
N2 0.012(2) 0.009(4) 0.0121(18) 0.001(2) 0.0033(15) 0.002(2)
C3 0.013(3) 0.013(3) 0.018(3) -0.001(2) 0.002(2) 0.002(2)
N1 0.022(2) 0.015(5) 0.016(2) 0.002(2) 0.0036(18) 0.005(2)
C7 0.015(3) 0.016(3) 0.020(3) 0.002(2) 0.003(2) 0.004(2)
C16 0.015(3) 0.015(3) 0.017(3) 0.006(2) 0.000(2) -0.001(3)
C14 0.010(2) 0.008(5) 0.017(2) 0.003(2) 0.0032(19) 0.000(2)
C2 0.017(3) 0.014(3) 0.016(3) -0.002(2) 0.001(2) 0.001(3)
C8 0.025(3) 0.016(3) 0.016(3) 0.000(2) 0.004(2) 0.002(3)
C4 0.014(2) 0.015(5) 0.014(2) -0.004(2) 0.0004(19) 0.000(2)
C18 0.014(2) 0.022(5) 0.015(2) 0.000(3) -0.0016(18) 0.003(3)
C6 0.017(3) 0.015(3) 0.019(3) -0.001(2) 0.002(2) 0.002(2)
C1 0.015(2) 0.012(5) 0.014(2) 0.001(2) 0.0038(19) 0.001(2)
C11 0.016(3) 0.010(5) 0.014(2) 0.001(2) 0.004(2) -0.002(2)
C9 0.018(3) 0.023(3) 0.018(3) -0.002(3) 0.003(2) 0.002(3)
C12 0.019(3) 0.016(3) 0.018(3) 0.001(2) 0.005(2) 0.005(3)
C13 0.018(3) 0.020(3) 0.017(3) 0.001(2) 0.003(2) 0.001(3)
C15 0.015(3) 0.013(3) 0.014(3) -0.001(2) 0.004(2) 0.003(3)
C17 0.020(4) 0.018(5) 0.016(3) 0.002(3) 0.005(3) 0.003(3)

loop_
_atom_type_symbol
_atom_type_description
_atom_type_scat_dispersion_real
_atom_type_scat_dispersion_imag
_atom_type_scat_source
C C 0.0181 0.0091 'International Tables Vol C Tables 4.2.6.8 and 6.1.1.4'
H H 0.0000 0.0000 'International Tables Vol C Tables 4.2.6.8 and 6.1.1.4'
I I -0.3257 6.8362 'International Tables Vol C Tables 4.2.6.8 and 6.1.1.4'
N N 0.0311 0.0180 'International Tables Vol C Tables 4.2.6.8 and 6.1.1.4'

loop_
_geom_angle_atom_site_label_1
_geom_angle_atom_site_label_2
_geom_angle_atom_site_label_3
_geom_angle
_geom_angle_site_symmetry_1
_geom_angle_site_symmetry_3
_geom_angle_publ_flag
H19A C19 H19B 109.5 . . ?
H19A C19 H19C 109.5 . . ?
H19B C19 H19C 109.5 . . ?
N2 C19 H19A 109.5 . . ?
N2 C19 H19B 109.5 . . ?
N2 C19 H19C 109.5 . . ?
C19 N2 C18 107.8(6) . . ?
C19 N2 C11 112.9(5) . . ?
C19 N2 C17 107.9(4) . . ?
C11 N2 C18 110.8(4) . . ?
C11 N2 C17 108.8(5) . . ?
C17 N2 C18 108.4(6) . . ?
C2 C3 H3 119.1 . . ?
C2 C3 C4 121.9(6) . . ?
C4 C3 H3 119.1 . . ?
C1 N1 C8 119.8(5) . . ?
C1 N1 C9 119.0(5) . . ?
C9 N1 C8 118.5(5) . . ?
C6 C7 H7 119.6 . . ?
C6 C7 C1 120.8(6) . . ?
C1 C7 H7 119.6 . . ?
C11 C16 H16 120.3 . . ?
C11 C16 C15 119.3(5) . . ?
C15 C16 H16 120.3 . . ?
C13 C14 C4 121.9(5) . . ?
C13 C14 C15 117.3(5) . . ?
C15 C14 C4 120.8(5) . . ?
C3 C2 H2 119.5 . . ?
C3 C2 C1 121.0(6) . . ?
C1 C2 H2 119.5 . . ?
N1 C8 H8A 109.5 . . ?
N1 C8 H8B 109.5 . . ?
N1 C8 H8C 109.5 . . ?
H8A C8 H8B 109.5 . . ?
H8A C8 H8C 109.5 . . ?
H8B C8 H8C 109.5 . . ?
C3 C4 C14 121.9(5) . . ?
C3 C4 C6 117.0(5) . . ?
C6 C4 C14 121.1(5) . . ?
N2 C18 H18A 109.5 . . ?
N2 C18 H18B 109.5 . . ?
N2 C18 H18C 109.5 . . ?
H18A C18 H18B 109.5 . . ?
H18A C18 H18C 109.5 . . ?
H18B C18 H18C 109.5 . . ?
C7 C6 C4 122.0(6) . . ?
C7 C6 H6 119.0 . . ?
C4 C6 H6 119.0 . . ?
N1 C1 C7 121.1(5) . . ?
N1 C1 C2 121.7(5) . . ?
C7 C1 C2 117.2(5) . . ?
C16 C11 N2 118.5(5) . . ?
C12 C11 N2 121.2(5) . . ?
C12 C11 C16 120.2(5) . . ?
N1 C9 H9A 109.5 . . ?
N1 C9 H9B 109.5 . . ?
N1 C9 H9C 109.5 . . ?
H9A C9 H9B 109.5 . . ?
H9A C9 H9C 109.5 . . ?
H9B C9 H9C 109.5 . . ?
C11 C12 H12 120.4 . . ?
C11 C12 C13 119.3(6) . . ?
C13 C12 H12 120.4 . . ?
C14 C13 C12 122.4(6) . . ?
C14 C13 H13 118.8 . . ?
C12 C13 H13 118.8 . . ?
C16 C15 C14 121.5(5) . . ?
C16 C15 H15 119.3 . . ?
C14 C15 H15 119.3 . . ?
N2 C17 H17A 109.5 . . ?
N2 C17 H17B 109.5 . . ?
N2 C17 H17C 109.5 . . ?
H17A C17 H17B 109.5 . . ?
H17A C17 H17C 109.5 . . ?
H17B C17 H17C 109.5 . . ?

loop_
_geom_bond_atom_site_label_1
_geom_bond_atom_site_label_2
_geom_bond_distance
_geom_bond_site_symmetry_2
_geom_bond_publ_flag
C19 H19A 0.9800 . ?
C19 H19B 0.9800 . ?
C19 H19C 0.9800 . ?
C19 N2 1.498(10) . ?
N2 C18 1.513(6) . ?
N2 C11 1.500(6) . ?
N2 C17 1.501(10) . ?
C3 H3 0.9500 . ?
C3 C2 1.384(8) . ?
C3 C4 1.395(9) . ?
N1 C8 1.452(8) . ?
N1 C1 1.388(7) . ?
N1 C9 1.449(8) . ?
C7 H7 0.9500 . ?
C7 C6 1.383(8) . ?
C7 C1 1.410(9) . ?
C16 H16 0.9500 . ?
C16 C11 1.392(9) . ?
C16 C15 1.398(8) . ?
C14 C4 1.490(7) . ?
C14 C13 1.383(9) . ?
C14 C15 1.405(9) . ?
C2 H2 0.9500 . ?
C2 C1 1.411(9) . ?
C8 H8A 0.9800 . ?
C8 H8B 0.9800 . ?
C8 H8C 0.9800 . ?
C4 C6 1.402(9) . ?
C18 H18A 0.9800 . ?
C18 H18B 0.9800 . ?
C18 H18C 0.9800 . ?
C6 H6 0.9500 . ?
C11 C12 1.387(9) . ?
C9 H9A 0.9800 . ?
C9 H9B 0.9800 . ?
C9 H9C 0.9800 . ?
C12 H12 0.9500 . ?
C12 C13 1.394(8) . ?
C13 H13 0.9500 . ?
C15 H15 0.9500 . ?
C17 H17A 0.9800 . ?
C17 H17B 0.9800 . ?
C17 H17C 0.9800 . ?

loop_
_geom_torsion_atom_site_label_1
_geom_torsion_atom_site_label_2
_geom_torsion_atom_site_label_3
_geom_torsion_atom_site_label_4
_geom_torsion
_geom_torsion_site_symmetry_1
_geom_torsion_site_symmetry_2
_geom_torsion_site_symmetry_3
_geom_torsion_site_symmetry_4
_geom_torsion_publ_flag
C19 N2 C11 C16 174.1(6) . . . . ?
C19 N2 C11 C12 -7.8(9) . . . . ?
N2 C11 C12 C13 -177.1(6) . . . . ?
C3 C2 C1 N1 -179.0(6) . . . . ?
C3 C2 C1 C7 1.0(10) . . . . ?
C3 C4 C6 C7 -1.7(10) . . . . ?
C16 C11 C12 C13 1.0(9) . . . . ?
C14 C4 C6 C7 -179.0(6) . . . . ?
C2 C3 C4 C14 178.5(6) . . . . ?
C2 C3 C4 C6 1.2(9) . . . . ?
C8 N1 C1 C7 172.5(6) . . . . ?
C8 N1 C1 C2 -7.5(9) . . . . ?
C4 C3 C2 C1 -0.9(10) . . . . ?
C4 C14 C13 C12 -179.9(6) . . . . ?
C4 C14 C15 C16 -179.7(6) . . . . ?
C18 N2 C11 C16 53.0(8) . . . . ?
C18 N2 C11 C12 -128.9(7) . . . . ?
C6 C7 C1 N1 178.5(6) . . . . ?
C6 C7 C1 C2 -1.5(10) . . . . ?
C1 C7 C6 C4 1.9(10) . . . . ?
C11 C16 C15 C14 0.7(9) . . . . ?
C11 C12 C13 C14 -1.5(10) . . . . ?
C9 N1 C1 C7 11.3(9) . . . . ?
C9 N1 C1 C2 -168.7(6) . . . . ?
C13 C14 C4 C3 -15.0(9) . . . . ?
C13 C14 C4 C6 162.2(6) . . . . ?
C13 C14 C15 C16 -1.2(9) . . . . ?
C15 C16 C11 N2 177.5(6) . . . . ?
C15 C16 C11 C12 -0.6(9) . . . . ?
C15 C14 C4 C3 163.5(6) . . . . ?
C15 C14 C4 C6 -19.3(9) . . . . ?
C15 C14 C13 C12 1.6(9) . . . . ?
C17 N2 C11 C16 -66.1(7) . . . . ?
C17 N2 C11 C12 112.0(7) . . . . ?
